data_7012422
loop_
_publ_author_name
'Reger, Daniel L.'
'Semeniuc, Radu F.'
'Smith, Mark D.'

_publ_section_title
;
 Supramolecular structures of {p-C6H4[CH2OCH2C(pz)3]2(AgSbF6)2}\\infty
 : formation of argentamacrocycles and argentachains
;
_journal_issue 3
_journal_name_full 'Dalton Transactions'
_journal_page_first 285
_journal_paper_doi 10.1039/b210819d
_journal_year 2003
_chemical_formula_sum 'C35.5 H39.25 Ag2 F12 N14.25 O2.25 Sb2'
_chemical_formula_weight 1388.80
_chemical_name_systematic
; 
? 
;
_space_group_IT_number 2
_symmetry_cell_setting triclinic
_symmetry_space_group_name_Hall '-P 1'
_symmetry_space_group_name_H-M 'P -1'
_atom_sites_solution_hydrogens geom
_atom_sites_solution_primary direct
_atom_sites_solution_secondary difmap
_audit_creation_method SHELXL-97
_cell_angle_alpha 77.7240(10)
_cell_angle_beta 77.4120(10)
_cell_angle_gamma 78.3260(10)
_cell_formula_units_Z 2
_cell_length_a 10.4341(6)
_cell_length_b 15.4008(9)
_cell_length_c 15.8447(9)
_cell_measurement_reflns_used 8025
_cell_measurement_temperature 150(1)
_cell_measurement_theta_max 26.358
_cell_measurement_theta_min 2.628
_cell_volume 2395.4(2)
_computing_cell_refinement 'SAINT+ NT V6.02a (Bruker, 1998)'
_computing_data_collection 'SMART NT V5.625 (Bruker, 2000)'
_computing_data_reduction 'SAINT+ NT V6.02a'
_computing_molecular_graphics 'SHELXTL V5.1 (Sheldrick, 1997)'
_computing_publication_material 'SHELXTL V5.1'
_computing_structure_refinement 'SHELXL-97 (Sheldrick, 1997)'
_computing_structure_solution 'SHELXS-97 (Sheldrick, 1990)'
_diffrn_ambient_temperature 150(1)
_diffrn_measured_fraction_theta_full 0.993
_diffrn_measured_fraction_theta_max 0.993
_diffrn_measurement_device_type 'Bruker SMART APEX CCD diffractometer'
_diffrn_measurement_method 'omega scans'
_diffrn_radiation_monochromator graphite
_diffrn_radiation_source 'fine-focus sealed tube'
_diffrn_radiation_type MoK\a
_diffrn_radiation_wavelength 0.71073
_diffrn_reflns_av_R_equivalents 0.0291
_diffrn_reflns_av_sigmaI/netI 0.0456
_diffrn_reflns_limit_h_max 12
_diffrn_reflns_limit_h_min -13
_diffrn_reflns_limit_k_max 19
_diffrn_reflns_limit_k_min -19
_diffrn_reflns_limit_l_max 19
_diffrn_reflns_limit_l_min -19
_diffrn_reflns_number 22228
_diffrn_reflns_theta_full 26.40
_diffrn_reflns_theta_max 26.40
_diffrn_reflns_theta_min 1.74
_diffrn_standards_decay_% <1
_exptl_absorpt_coefficient_mu 2.017
_exptl_absorpt_correction_T_max 0.6650
_exptl_absorpt_correction_T_min 0.4708
_exptl_absorpt_correction_type multi-scan
_exptl_absorpt_process_details '(SADABS, Bruker, 1997)'
_exptl_crystal_colour colorless
_exptl_crystal_density_diffrn 1.925
_exptl_crystal_density_method 'not measured'
_exptl_crystal_description block
_exptl_crystal_F_000 1348
_exptl_crystal_size_max 0.44
_exptl_crystal_size_mid 0.28
_exptl_crystal_size_min 0.24
_refine_diff_density_max 1.401
_refine_diff_density_min -1.146
_refine_diff_density_rms 0.105
_refine_ls_extinction_method none
_refine_ls_goodness_of_fit_ref 1.013
_refine_ls_hydrogen_treatment mixed
_refine_ls_matrix_type full
_refine_ls_number_parameters 622
_refine_ls_number_reflns 9746
_refine_ls_number_restraints 7
_refine_ls_restrained_S_all 1.019
_refine_ls_R_factor_all 0.0420
_refine_ls_R_factor_gt 0.0339
_refine_ls_shift/su_max 0.001
_refine_ls_shift/su_mean 0.000
_refine_ls_structure_factor_coef Fsqd
_refine_ls_weighting_details 'calc w=1/[\s^2^(Fo^2^)+(0.0340P)^2^+0.0000P] where P=(Fo^2^+2Fc^2^)/3'
_refine_ls_weighting_scheme calc
_refine_ls_wR_factor_gt 0.0771
_refine_ls_wR_factor_ref 0.0791
_reflns_number_gt 7889
_reflns_number_total 9746
_reflns_threshold_expression >2sigma(I)
_cod_data_source_file b210819d.txt
_cod_data_source_block plsbaps
_cod_original_sg_symbol_H-M P-1
_cod_original_formula_sum 'C35.50 H39.25 Ag2 F12 N14.25 O2.25 Sb2'
_cod_database_code 7012422

loop_
_symmetry_equiv_pos_as_xyz
'x, y, z'
'-x, -y, -z'

loop_
_atom_site_label
_atom_site_type_symbol
_atom_site_fract_x
_atom_site_fract_y
_atom_site_fract_z
_atom_site_U_iso_or_equiv
_atom_site_adp_type
_atom_site_occupancy
_atom_site_symmetry_multiplicity
_atom_site_calc_flag
_atom_site_refinement_flags
_atom_site_disorder_assembly
_atom_site_disorder_group
Ag1 Ag 0.35699(3) 0.28417(2) 0.29998(2) 0.03457(8) Uani 1 1 d . . .
Ag2 Ag 0.88261(3) 0.24019(2) 0.28091(2) 0.03499(8) Uani 1 1 d . . .
C1 C 0.6238(3) 0.1015(2) 0.3172(2) 0.0217(7) Uani 1 1 d . . .
C2 C 0.7421(3) 0.0255(2) 0.3269(2) 0.0239(7) Uani 1 1 d . . .
H2A H 0.7572 -0.0106 0.2797 0.029 Uiso 1 1 calc R . .
H2B H 0.8238 0.0505 0.3229 0.029 Uiso 1 1 calc R . .
C3 C 0.8269(3) -0.0880(2) 0.4367(2) 0.0288(8) Uani 1 1 d . . .
H3A H 0.8781 -0.1172 0.3869 0.035 Uiso 1 1 calc R . .
H3B H 0.7975 -0.1360 0.4853 0.035 Uiso 1 1 calc R . .
C4 C 0.9165(3) -0.0400(2) 0.4664(2) 0.0239(7) Uani 1 1 d . . .
C5 C 0.8656(3) 0.0308(2) 0.5126(2) 0.0255(8) Uani 1 1 d . . .
H5 H 0.7727 0.0528 0.5210 0.031 Uiso 1 1 calc R . .
C6 C 0.9471(3) 0.0698(2) 0.5467(2) 0.0264(8) Uani 1 1 d . . .
H6 H 0.9095 0.1170 0.5791 0.032 Uiso 1 1 calc R . .
C11 C 0.7250(4) 0.1384(3) 0.1565(2) 0.0313(8) Uani 1 1 d . . .
H11 H 0.7808 0.0825 0.1495 0.038 Uiso 1 1 calc R . .
C12 C 0.7060(4) 0.2113(3) 0.0922(2) 0.0385(10) Uani 1 1 d . . .
H12 H 0.7459 0.2173 0.0318 0.046 Uiso 1 1 calc R . .
C13 C 0.6148(4) 0.2757(3) 0.1346(2) 0.0340(9) Uani 1 1 d . . .
H13 H 0.5830 0.3343 0.1058 0.041 Uiso 1 1 calc R . .
C21 C 0.4912(4) -0.0163(2) 0.3105(2) 0.0300(8) Uani 1 1 d . . .
H21 H 0.5606 -0.0666 0.3059 0.036 Uiso 1 1 calc R . .
C22 C 0.3633(4) -0.0132(3) 0.3038(2) 0.0340(9) Uani 1 1 d . . .
H22 H 0.3242 -0.0605 0.2951 0.041 Uiso 1 1 calc R . .
C23 C 0.3011(4) 0.0744(3) 0.3125(2) 0.0331(9) Uani 1 1 d . . .
H23 H 0.2098 0.0963 0.3104 0.040 Uiso 1 1 calc R . .
C31 C 0.5249(3) 0.1448(2) 0.4663(2) 0.0252(8) Uani 1 1 d . . .
H31 H 0.4590 0.1068 0.4860 0.030 Uiso 1 1 calc R . .
C32 C 0.5565(4) 0.1994(2) 0.5131(2) 0.0286(8) Uani 1 1 d . . .
H32 H 0.5169 0.2083 0.5712 0.034 Uiso 1 1 calc R . .
C33 C 0.6598(4) 0.2398(2) 0.4572(2) 0.0294(8) Uani 1 1 d . . .
H33 H 0.7020 0.2819 0.4723 0.035 Uiso 1 1 calc R . .
C41 C 1.0396(4) 0.4341(3) 0.3812(2) 0.0337(9) Uani 1 1 d . . .
H41 H 1.0527 0.4948 0.3735 0.040 Uiso 1 1 calc R . .
C42 C 1.0049(4) 0.3796(3) 0.4588(3) 0.0402(10) Uani 1 1 d . . .
H42 H 0.9900 0.3936 0.5161 0.048 Uiso 1 1 calc R . .
C43 C 0.9959(4) 0.2995(3) 0.4366(2) 0.0343(9) Uani 1 1 d . . .
H43 H 0.9727 0.2484 0.4784 0.041 Uiso 1 1 calc R . .
C51 C 0.8588(4) 0.5396(3) 0.1938(2) 0.0324(9) Uani 1 1 d . . .
H51 H 0.8991 0.5922 0.1792 0.039 Uiso 1 1 calc R . .
C52 C 0.7268(4) 0.5370(3) 0.2059(3) 0.0361(9) Uani 1 1 d . . .
H52 H 0.6568 0.5869 0.2007 0.043 Uiso 1 1 calc R . .
C53 C 0.7154(4) 0.4466(3) 0.2275(3) 0.0358(9) Uani 1 1 d . . .
H53 H 0.6334 0.4246 0.2395 0.043 Uiso 1 1 calc R . .
C61 C 1.0930(4) 0.3415(3) 0.0958(2) 0.0322(9) Uani 1 1 d . . .
H61 H 1.0174 0.3708 0.0705 0.039 Uiso 1 1 calc R . .
C62 C 1.1963(4) 0.2817(3) 0.0609(3) 0.0378(10) Uani 1 1 d . . .
H62 H 1.2058 0.2596 0.0079 0.045 Uiso 1 1 calc R . .
C63 C 1.2840(4) 0.2602(3) 0.1193(3) 0.0364(9) Uani 1 1 d . . .
H63 H 1.3656 0.2196 0.1117 0.044 Uiso 1 1 calc R . .
N71 N 0.3437(4) 0.3576(2) 0.4064(3) 0.0485(9) Uani 1 1 d D . .
C71 C 0.3316(4) 0.3827(3) 0.4686(3) 0.0481(11) Uani 1 1 d D . .
C72 C 0.3153(6) 0.4136(4) 0.5515(3) 0.0693(16) Uani 1 1 d D . .
H72A H 0.2320 0.4562 0.5601 0.104 Uiso 1 1 calc R . .
H72B H 0.3903 0.4434 0.5505 0.104 Uiso 1 1 calc R . .
H72C H 0.3127 0.3619 0.5998 0.104 Uiso 1 1 calc R . .
N81 N 1.0108(3) 0.1330(2) 0.2107(2) 0.0429(9) Uani 1 1 d . . .
C81 C 1.0733(4) 0.0894(3) 0.1632(3) 0.0452(11) Uani 1 1 d . . .
C82 C 1.1552(6) 0.0337(4) 0.1012(4) 0.0731(16) Uani 1 1 d . . .
H82A H 1.1180 0.0466 0.0473 0.110 Uiso 1 1 calc R . .
H82B H 1.1566 -0.0300 0.1275 0.110 Uiso 1 1 calc R . .
H82C H 1.2462 0.0472 0.0871 0.110 Uiso 1 1 calc R . .
C101 C 1.0574(3) 0.4220(2) 0.2232(2) 0.0239(7) Uani 1 1 d . . .
C102 C 1.1400(3) 0.4983(2) 0.1952(2) 0.0246(8) Uani 1 1 d . . .
H10A H 1.0998 0.5478 0.2286 0.029 Uiso 1 1 calc R . .
H10B H 1.2321 0.4761 0.2058 0.029 Uiso 1 1 calc R . .
C103 C 1.2341(4) 0.5888(3) 0.0651(2) 0.0336(9) Uani 1 1 d . . .
H10C H 1.2386 0.6258 0.1081 0.040 Uiso 1 1 calc R . .
H10D H 1.2022 0.6301 0.0142 0.040 Uiso 1 1 calc R . .
C104 C 1.3713(4) 0.5406(2) 0.0348(2) 0.0281(8) Uani 1 1 d . . .
C105 C 1.3893(4) 0.4723(3) -0.0135(2) 0.0321(9) Uani 1 1 d . . .
H15A H 1.3130 0.4532 -0.0243 0.039 Uiso 1 1 d R . .
C106 C 1.4832(4) 0.5672(3) 0.0485(2) 0.0321(9) Uani 1 1 d . . .
H16A H 1.4732 0.6129 0.0838 0.039 Uiso 1 1 d R . .
N11 N 0.5786(3) 0.2457(2) 0.2187(2) 0.0304(7) Uani 1 1 d . . .
N12 N 0.6498(3) 0.16023(18) 0.23222(17) 0.0220(6) Uani 1 1 d . . .
N21 N 0.3841(3) 0.1233(2) 0.3240(2) 0.0290(7) Uani 1 1 d . . .
N22 N 0.5023(3) 0.06519(19) 0.32494(18) 0.0239(6) Uani 1 1 d . . .
N31 N 0.6915(3) 0.21213(19) 0.38050(19) 0.0268(7) Uani 1 1 d . . .
N32 N 0.6050(3) 0.15457(18) 0.38652(17) 0.0217(6) Uani 1 1 d . . .
N41 N 1.0230(3) 0.3013(2) 0.3506(2) 0.0314(7) Uani 1 1 d . . .
N42 N 1.0521(3) 0.38597(18) 0.31660(18) 0.0233(6) Uani 1 1 d . . .
N51 N 0.8336(3) 0.3945(2) 0.2294(2) 0.0317(7) Uani 1 1 d . . .
N52 N 0.9224(3) 0.45366(19) 0.20617(19) 0.0261(7) Uani 1 1 d . . .
N61 N 1.2404(3) 0.3031(2) 0.1871(2) 0.0300(7) Uani 1 1 d . . .
N62 N 1.1190(3) 0.35082(19) 0.17299(18) 0.0245(6) Uani 1 1 d . . .
O1 O 0.7109(2) -0.02872(15) 0.40982(15) 0.0255(5) Uani 1 1 d . . .
O2 O 1.1398(2) 0.52861(16) 0.10492(15) 0.0293(6) Uani 1 1 d . . .
Sb1 Sb 0.08637(4) 0.18092(2) 0.82242(2) 0.06029(11) Uani 1 1 d . . .
F11 F 0.2287(3) 0.1748(2) 0.7283(2) 0.0697(8) Uani 1 1 d . . .
F12 F 0.1546(5) 0.0655(2) 0.8731(2) 0.1255(17) Uani 1 1 d . . .
F13 F -0.0078(3) 0.1293(2) 0.7634(2) 0.0713(8) Uani 1 1 d . . .
F14 F -0.0565(5) 0.1832(3) 0.9163(2) 0.148(2) Uani 1 1 d . . .
F15 F 0.0188(3) 0.29549(18) 0.7721(2) 0.0845(10) Uani 1 1 d . . .
F16 F 0.1881(4) 0.2318(3) 0.8775(3) 0.1225(17) Uani 1 1 d . . .
Sb2 Sb 0.67360(3) 0.342534(18) 0.681440(18) 0.03555(8) Uani 1 1 d . . .
F21 F 0.7612(3) 0.23979(17) 0.63550(18) 0.0608(7) Uani 1 1 d . . .
F22 F 0.7064(3) 0.28813(19) 0.79268(16) 0.0588(7) Uani 1 1 d . . .
F23 F 0.5129(2) 0.2986(2) 0.70512(19) 0.0650(8) Uani 1 1 d . . .
F24 F 0.5873(3) 0.44625(18) 0.72669(18) 0.0650(8) Uani 1 1 d . . .
F25 F 0.6381(3) 0.39829(18) 0.57007(17) 0.0595(7) Uani 1 1 d . . .
F26 F 0.8325(2) 0.38890(19) 0.65411(16) 0.0555(7) Uani 1 1 d . . .
O1SA O 0.5000 0.0000 1.0000 0.082(3) Uiso 0.25 2 d SPD . 1
C1SA C 0.479(3) 0.0463(13) 0.9185(12) 0.093(8) Uiso 0.25 1 d PD A 1
H1S1 H 0.5355 0.0109 0.8746 0.112 Uiso 0.25 1 calc PR A 1
H1S2 H 0.3853 0.0456 0.9155 0.112 Uiso 0.25 1 calc PR A 1
C2SA C 0.5003(14) 0.1337(8) 0.8906(8) 0.074(4) Uiso 0.25 1 d PD A 1
H2S1 H 0.5395 0.1516 0.9338 0.110 Uiso 0.25 1 calc PR A 1
H2S2 H 0.4154 0.1733 0.8842 0.110 Uiso 0.25 1 calc PR A 1
H2S3 H 0.5613 0.1386 0.8338 0.110 Uiso 0.25 1 calc PR A 1
O1SB O 0.5000 0.0000 1.0000 0.082(3) Uiso 0.25 2 d SPD . 2
C1SB C 0.501(2) 0.1008(10) 0.9789(12) 0.046(6) Uiso 0.25 1 d PD B 2
H1S3 H 0.4221 0.1319 1.0146 0.055 Uiso 0.25 1 calc PR B 2
H1S4 H 0.5816 0.1134 0.9945 0.055 Uiso 0.25 1 calc PR B 2
C2SB C 0.5003(14) 0.1337(8) 0.8906(8) 0.074(4) Uiso 0.25 1 d PD B 2
H2S4 H 0.5912 0.1395 0.8597 0.110 Uiso 0.25 1 calc PR B 2
H2S5 H 0.4434 0.1928 0.8838 0.110 Uiso 0.25 1 calc PR B 2
H2S6 H 0.4657 0.0920 0.8658 0.110 Uiso 0.25 1 calc PR B 2
N1S N 0.4925(14) 0.0756(9) 1.0744(8) 0.045(3) Uiso 0.25 1 d PD C 3
C3S C 0.509(3) 0.0990(14) 1.0033(10) 0.062(8) Uiso 0.25 1 d PD C 3
C4S C 0.515(2) 0.1526(13) 0.9159(10) 0.050(5) Uiso 0.25 1 d PD C 3
H4S1 H 0.4953 0.1179 0.8765 0.075 Uiso 0.25 1 calc PR C 3
H4S2 H 0.6040 0.1684 0.8942 0.075 Uiso 0.25 1 calc PR C 3
H4S3 H 0.4490 0.2078 0.9180 0.075 Uiso 0.25 1 calc PR C 3

loop_
_atom_site_aniso_label
_atom_site_aniso_U_11
_atom_site_aniso_U_22
_atom_site_aniso_U_33
_atom_site_aniso_U_23
_atom_site_aniso_U_13
_atom_site_aniso_U_12
Ag1 0.02906(16) 0.03447(17) 0.03832(17) -0.00669(13) -0.00745(13) 0.00073(12)
Ag2 0.03190(17) 0.03525(17) 0.03974(17) -0.00569(13) -0.00246(13) -0.01526(13)
C1 0.0202(17) 0.0217(17) 0.0223(17) -0.0016(14) -0.0026(14) -0.0051(14)
C2 0.0210(18) 0.0249(18) 0.0241(18) -0.0016(14) -0.0044(14) -0.0026(14)
C3 0.0264(19) 0.0254(19) 0.033(2) -0.0009(16) -0.0088(16) -0.0010(15)
C4 0.0228(18) 0.0237(18) 0.0225(17) 0.0015(14) -0.0061(14) -0.0012(14)
C5 0.0200(18) 0.0261(19) 0.0274(19) -0.0019(15) -0.0052(15) 0.0007(15)
C6 0.0255(19) 0.0245(18) 0.0259(19) -0.0039(15) -0.0033(15) 0.0011(15)
C11 0.034(2) 0.033(2) 0.0255(19) -0.0063(16) -0.0037(16) -0.0048(17)
C12 0.047(3) 0.042(2) 0.0228(19) 0.0011(17) -0.0008(18) -0.011(2)
C13 0.034(2) 0.032(2) 0.032(2) 0.0071(17) -0.0088(18) -0.0064(17)
C21 0.031(2) 0.028(2) 0.030(2) -0.0025(16) -0.0040(16) -0.0095(16)
C22 0.033(2) 0.038(2) 0.035(2) -0.0058(18) -0.0064(17) -0.0163(18)
C23 0.0220(19) 0.046(2) 0.031(2) 0.0025(18) -0.0083(16) -0.0122(17)
C31 0.0191(18) 0.0260(18) 0.0266(19) 0.0016(15) -0.0040(15) -0.0013(14)
C32 0.028(2) 0.033(2) 0.0228(18) -0.0049(16) -0.0050(15) 0.0005(16)
C33 0.029(2) 0.030(2) 0.032(2) -0.0115(16) -0.0097(16) -0.0009(16)
C41 0.038(2) 0.032(2) 0.031(2) -0.0124(17) 0.0028(17) -0.0065(17)
C42 0.041(2) 0.050(3) 0.025(2) -0.0078(19) 0.0032(18) -0.008(2)
C43 0.026(2) 0.042(2) 0.031(2) 0.0089(17) -0.0050(17) -0.0124(17)
C51 0.032(2) 0.030(2) 0.034(2) -0.0032(17) -0.0093(17) -0.0028(17)
C52 0.022(2) 0.042(2) 0.044(2) -0.0121(19) -0.0082(17) 0.0026(17)
C53 0.0191(19) 0.045(2) 0.044(2) -0.0089(19) -0.0063(17) -0.0052(17)
C61 0.035(2) 0.037(2) 0.029(2) -0.0060(17) -0.0071(17) -0.0134(18)
C62 0.040(2) 0.045(2) 0.033(2) -0.0183(19) 0.0012(18) -0.014(2)
C63 0.028(2) 0.040(2) 0.043(2) -0.0201(19) 0.0024(18) -0.0035(17)
N71 0.046(2) 0.048(2) 0.054(2) -0.0168(19) -0.0218(19) 0.0081(18)
C71 0.044(3) 0.046(3) 0.056(3) -0.017(2) -0.025(2) 0.013(2)
C72 0.071(4) 0.076(4) 0.065(3) -0.033(3) -0.028(3) 0.015(3)
N81 0.035(2) 0.044(2) 0.053(2) -0.0148(19) -0.0007(17) -0.0154(17)
C81 0.036(2) 0.049(3) 0.054(3) -0.010(2) -0.007(2) -0.016(2)
C82 0.070(4) 0.069(4) 0.075(4) -0.033(3) 0.015(3) -0.009(3)
C101 0.0198(18) 0.0259(18) 0.0259(18) -0.0047(15) -0.0033(14) -0.0045(14)
C102 0.0220(18) 0.0247(18) 0.0268(19) -0.0034(15) -0.0022(15) -0.0071(15)
C103 0.032(2) 0.033(2) 0.032(2) 0.0039(17) -0.0026(17) -0.0115(17)
C104 0.028(2) 0.035(2) 0.0182(17) 0.0028(15) -0.0004(15) -0.0108(16)
C105 0.031(2) 0.042(2) 0.0257(19) 0.0007(17) -0.0043(16) -0.0181(18)
C106 0.037(2) 0.037(2) 0.0226(19) -0.0038(16) -0.0019(16) -0.0129(18)
N11 0.0272(17) 0.0260(16) 0.0317(17) 0.0042(13) -0.0023(14) -0.0026(13)
N12 0.0191(15) 0.0240(15) 0.0210(14) 0.0005(12) -0.0030(12) -0.0047(12)
N21 0.0193(15) 0.0311(17) 0.0348(17) 0.0003(14) -0.0070(13) -0.0044(13)
N22 0.0199(15) 0.0242(15) 0.0269(15) 0.0000(12) -0.0065(12) -0.0047(12)
N31 0.0260(16) 0.0268(16) 0.0288(16) -0.0043(13) -0.0057(13) -0.0067(13)
N32 0.0202(15) 0.0221(15) 0.0221(15) -0.0015(12) -0.0032(12) -0.0048(12)
N41 0.0351(18) 0.0277(17) 0.0315(17) 0.0036(13) -0.0082(14) -0.0125(14)
N42 0.0199(15) 0.0240(15) 0.0250(15) -0.0037(12) -0.0012(12) -0.0054(12)
N51 0.0219(16) 0.0352(18) 0.0388(18) -0.0037(15) -0.0058(14) -0.0094(14)
N52 0.0196(15) 0.0277(16) 0.0313(16) -0.0036(13) -0.0053(13) -0.0059(13)
N61 0.0256(17) 0.0294(17) 0.0345(17) -0.0094(14) -0.0040(14) -0.0013(13)
N62 0.0218(15) 0.0280(16) 0.0245(15) -0.0053(13) -0.0042(12) -0.0049(13)
O1 0.0206(13) 0.0261(13) 0.0271(13) 0.0023(10) -0.0051(10) -0.0039(10)
O2 0.0270(14) 0.0349(14) 0.0252(13) 0.0004(11) -0.0015(11) -0.0123(11)
Sb1 0.0894(3) 0.04037(18) 0.0491(2) -0.02339(15) -0.02102(18) 0.01926(17)
F11 0.0631(19) 0.073(2) 0.085(2) -0.0392(17) -0.0142(16) -0.0104(15)
F12 0.224(5) 0.057(2) 0.073(2) -0.0123(18) -0.052(3) 0.055(3)
F13 0.070(2) 0.071(2) 0.081(2) -0.0324(17) -0.0018(16) -0.0222(16)
F14 0.216(5) 0.104(3) 0.079(3) -0.036(2) 0.057(3) 0.007(3)
F15 0.084(2) 0.0380(16) 0.140(3) -0.0239(18) -0.052(2) 0.0131(15)
F16 0.170(4) 0.110(3) 0.120(3) -0.079(3) -0.103(3) 0.046(3)
Sb2 0.02930(15) 0.04153(16) 0.03888(16) -0.01802(12) -0.00081(12) -0.00722(12)
F21 0.0640(18) 0.0525(16) 0.0718(18) -0.0374(14) -0.0191(15) 0.0119(13)
F22 0.0649(18) 0.0722(19) 0.0438(15) -0.0104(13) -0.0103(13) -0.0205(15)
F23 0.0377(15) 0.078(2) 0.084(2) -0.0178(16) -0.0055(14) -0.0240(14)
F24 0.0640(18) 0.0539(17) 0.0736(19) -0.0356(15) 0.0083(15) 0.0013(14)
F25 0.0722(19) 0.0609(17) 0.0489(15) -0.0132(13) -0.0218(14) -0.0034(14)
F26 0.0417(15) 0.083(2) 0.0498(15) -0.0256(14) 0.0077(12) -0.0304(14)

loop_
_atom_type_symbol
_atom_type_description
_atom_type_scat_dispersion_real
_atom_type_scat_dispersion_imag
_atom_type_scat_source
C C 0.0033 0.0016 'International Tables Vol C Tables 4.2.6.8 and 6.1.1.4'
H H 0.0000 0.0000 'International Tables Vol C Tables 4.2.6.8 and 6.1.1.4'
N N 0.0061 0.0033 'International Tables Vol C Tables 4.2.6.8 and 6.1.1.4'
O O 0.0106 0.0060 'International Tables Vol C Tables 4.2.6.8 and 6.1.1.4'
F F 0.0171 0.0103 'International Tables Vol C Tables 4.2.6.8 and 6.1.1.4'
Ag Ag -0.8971 1.1015 'International Tables Vol C Tables 4.2.6.8 and 6.1.1.4'
Sb Sb -0.5866 1.5461 'International Tables Vol C Tables 4.2.6.8 and 6.1.1.4'

loop_
_geom_angle_atom_site_label_1
_geom_angle_atom_site_label_2
_geom_angle_atom_site_label_3
_geom_angle
_geom_angle_site_symmetry_1
_geom_angle_site_symmetry_3
_geom_angle_publ_flag
N71 Ag1 N61 134.13(12) . 1_455 ?
N71 Ag1 N21 121.93(12) . . ?
N61 Ag1 N21 93.79(10) 1_455 . ?
N71 Ag1 N11 115.22(12) . . ?
N61 Ag1 N11 98.40(10) 1_455 . ?
N21 Ag1 N11 78.20(10) . . ?
N81 Ag2 N31 121.13(11) . . ?
N81 Ag2 N51 128.92(12) . . ?
N31 Ag2 N51 102.41(10) . . ?
N81 Ag2 N41 108.19(11) . . ?
N31 Ag2 N41 109.20(10) . . ?
N51 Ag2 N41 77.79(10) . . ?
N22 C1 N12 109.7(3) . . ?
N22 C1 N32 108.6(3) . . ?
N12 C1 N32 108.7(3) . . ?
N22 C1 C2 110.7(3) . . ?
N12 C1 C2 109.8(3) . . ?
N32 C1 C2 109.3(3) . . ?
O1 C2 C1 107.1(3) . . ?
O1 C3 C4 113.1(3) . . ?
C6 C4 C5 118.1(3) 2_756 . ?
C6 C4 C3 120.1(3) 2_756 . ?
C5 C4 C3 121.6(3) . . ?
C6 C5 C4 121.7(3) . . ?
C5 C6 C4 120.2(3) . 2_756 ?
N12 C11 C12 107.3(3) . . ?
C11 C12 C13 104.9(3) . . ?
N11 C13 C12 112.1(3) . . ?
C22 C21 N22 107.6(3) . . ?
C21 C22 C23 105.1(3) . . ?
N21 C23 C22 112.1(3) . . ?
N32 C31 C32 107.1(3) . . ?
C31 C32 C33 105.2(3) . . ?
N31 C33 C32 111.8(3) . . ?
C42 C41 N42 107.3(3) . . ?
C41 C42 C43 105.1(3) . . ?
N41 C43 C42 112.8(3) . . ?
N52 C51 C52 107.4(3) . . ?
C51 C52 C53 105.6(3) . . ?
N51 C53 C52 111.6(3) . . ?
N62 C61 C62 106.9(3) . . ?
C61 C62 C63 105.3(3) . . ?
N61 C63 C62 112.0(3) . . ?
C71 N71 Ag1 168.9(4) . . ?
N71 C71 C72 178.6(6) . . ?
C81 N81 Ag2 168.6(4) . . ?
N81 C81 C82 179.3(5) . . ?
N62 C101 N52 108.2(3) . . ?
N62 C101 N42 109.3(3) . . ?
N52 C101 N42 109.3(3) . . ?
N62 C101 C102 109.1(3) . . ?
N52 C101 C102 111.0(3) . . ?
N42 C101 C102 109.9(3) . . ?
O2 C102 C101 105.9(3) . . ?
O2 C103 C104 113.1(3) . . ?
C106 C104 C105 118.3(3) . . ?
C106 C104 C103 121.1(3) . . ?
C105 C104 C103 120.4(3) . . ?
C104 C105 C106 120.6(3) . 2_865 ?
C104 C106 C105 121.1(3) . 2_865 ?
C13 N11 N12 104.4(3) . . ?
C13 N11 Ag1 123.6(2) . . ?
N12 N11 Ag1 121.8(2) . . ?
C11 N12 N11 111.2(3) . . ?
C11 N12 C1 128.1(3) . . ?
N11 N12 C1 120.0(3) . . ?
C23 N21 N22 104.3(3) . . ?
C23 N21 Ag1 126.9(2) . . ?
N22 N21 Ag1 126.0(2) . . ?
C21 N22 N21 110.9(3) . . ?
C21 N22 C1 127.8(3) . . ?
N21 N22 C1 118.9(3) . . ?
C33 N31 N32 104.3(3) . . ?
C33 N31 Ag2 122.4(2) . . ?
N32 N31 Ag2 132.1(2) . . ?
C31 N32 N31 111.6(3) . . ?
C31 N32 C1 128.4(3) . . ?
N31 N32 C1 119.0(3) . . ?
C43 N41 N42 103.7(3) . . ?
C43 N41 Ag2 120.3(2) . . ?
N42 N41 Ag2 119.0(2) . . ?
C41 N42 N41 111.1(3) . . ?
C41 N42 C101 126.5(3) . . ?
N41 N42 C101 120.3(3) . . ?
C53 N51 N52 104.3(3) . . ?
C53 N51 Ag2 129.1(3) . . ?
N52 N51 Ag2 126.0(2) . . ?
C51 N52 N51 111.0(3) . . ?
C51 N52 C101 127.4(3) . . ?
N51 N52 C101 118.8(3) . . ?
C63 N61 N62 104.2(3) . . ?
C63 N61 Ag1 122.6(3) . 1_655 ?
N62 N61 Ag1 133.1(2) . 1_655 ?
C61 N62 N61 111.4(3) . . ?
C61 N62 C101 127.1(3) . . ?
N61 N62 C101 118.5(3) . . ?
C2 O1 C3 112.2(3) . . ?
C102 O2 C103 112.4(3) . . ?
F15 Sb1 F12 179.9(2) . . ?
F15 Sb1 F14 90.48(18) . . ?
F12 Sb1 F14 89.6(2) . . ?
F15 Sb1 F11 90.86(15) . . ?
F12 Sb1 F11 89.09(17) . . ?
F14 Sb1 F11 178.11(16) . . ?
F15 Sb1 F13 91.71(14) . . ?
F12 Sb1 F13 88.29(17) . . ?
F14 Sb1 F13 89.88(19) . . ?
F11 Sb1 F13 88.75(12) . . ?
F15 Sb1 F16 88.65(15) . . ?
F12 Sb1 F16 91.35(18) . . ?
F14 Sb1 F16 92.8(2) . . ?
F11 Sb1 F16 88.56(16) . . ?
F13 Sb1 F16 177.28(16) . . ?
F22 Sb2 F26 91.25(12) . . ?
F22 Sb2 F21 91.24(12) . . ?
F26 Sb2 F21 90.18(12) . . ?
F22 Sb2 F23 90.75(12) . . ?
F26 Sb2 F23 177.97(13) . . ?
F21 Sb2 F23 90.08(13) . . ?
F22 Sb2 F24 89.03(13) . . ?
F26 Sb2 F24 89.21(12) . . ?
F21 Sb2 F24 179.34(13) . . ?
F23 Sb2 F24 90.52(13) . . ?
F22 Sb2 F25 179.14(12) . . ?
F26 Sb2 F25 89.22(12) . . ?
F21 Sb2 F25 89.47(12) . . ?
F23 Sb2 F25 88.77(13) . . ?
F24 Sb2 F25 90.26(12) . . ?
C1SA O1SA C1SA 180.000(6) . 2_657 ?
C2SA C1SA O1SA 121.1(16) . . ?
N1S C3S C4S 165(2) . . ?

loop_
_geom_bond_atom_site_label_1
_geom_bond_atom_site_label_2
_geom_bond_distance
_geom_bond_site_symmetry_2
_geom_bond_publ_flag
Ag1 N71 2.189(4) . ?
Ag1 N61 2.312(3) 1_455 ?
Ag1 N21 2.392(3) . ?
Ag1 N11 2.415(3) . ?
Ag2 N81 2.235(4) . ?
Ag2 N31 2.310(3) . ?
Ag2 N51 2.332(3) . ?
Ag2 N41 2.441(3) . ?
C1 N22 1.457(4) . ?
C1 N12 1.458(4) . ?
C1 N32 1.462(4) . ?
C1 C2 1.530(4) . ?
C2 O1 1.410(4) . ?
C3 O1 1.446(4) . ?
C3 C4 1.503(5) . ?
C4 C6 1.388(5) 2_756 ?
C4 C5 1.394(5) . ?
C5 C6 1.386(5) . ?
C6 C4 1.388(5) 2_756 ?
C11 N12 1.349(4) . ?
C11 C12 1.360(5) . ?
C12 C13 1.400(5) . ?
C13 N11 1.312(5) . ?
C21 C22 1.351(5) . ?
C21 N22 1.355(4) . ?
C22 C23 1.396(5) . ?
C23 N21 1.320(5) . ?
C31 N32 1.352(4) . ?
C31 C32 1.361(5) . ?
C32 C33 1.397(5) . ?
C33 N31 1.324(4) . ?
C41 C42 1.355(5) . ?
C41 N42 1.356(4) . ?
C42 C43 1.380(6) . ?
C43 N41 1.324(5) . ?
C51 N52 1.349(5) . ?
C51 C52 1.356(5) . ?
C52 C53 1.384(5) . ?
C53 N51 1.331(5) . ?
C61 N62 1.351(4) . ?
C61 C62 1.367(5) . ?
C62 C63 1.386(6) . ?
C63 N61 1.329(5) . ?
N71 C71 1.105(5) . ?
C71 C72 1.455(6) . ?
N81 C81 1.125(5) . ?
C81 C82 1.459(6) . ?
C101 N62 1.452(4) . ?
C101 N52 1.459(4) . ?
C101 N42 1.459(4) . ?
C101 C102 1.532(5) . ?
C102 O2 1.407(4) . ?
C103 O2 1.441(4) . ?
C103 C104 1.501(5) . ?
C104 C106 1.385(5) . ?
C104 C105 1.388(5) . ?
C105 C106 1.393(5) 2_865 ?
C106 C105 1.393(5) 2_865 ?
N11 N12 1.373(4) . ?
N21 N22 1.370(4) . ?
N31 N32 1.364(4) . ?
N41 N42 1.368(4) . ?
N51 N52 1.369(4) . ?
N61 N62 1.368(4) . ?
N61 Ag1 2.312(3) 1_655 ?
Sb1 F15 1.841(3) . ?
Sb1 F12 1.855(3) . ?
Sb1 F14 1.862(4) . ?
Sb1 F11 1.865(3) . ?
Sb1 F13 1.872(3) . ?
Sb1 F16 1.880(3) . ?
Sb2 F22 1.856(3) . ?
Sb2 F26 1.866(2) . ?
Sb2 F21 1.866(2) . ?
Sb2 F23 1.868(2) . ?
Sb2 F24 1.871(2) . ?
Sb2 F25 1.871(3) . ?
O1SA C1SA 1.376(16) . ?
O1SA C1SA 1.376(16) 2_657 ?
C1SA C2SA 1.372(16) . ?
N1S C3S 1.093(7) . ?
C3S C4S 1.449(8) . ?

loop_
_geom_torsion_atom_site_label_1
_geom_torsion_atom_site_label_2
_geom_torsion_atom_site_label_3
_geom_torsion_atom_site_label_4
_geom_torsion
_geom_torsion_site_symmetry_1
_geom_torsion_site_symmetry_2
_geom_torsion_site_symmetry_3
_geom_torsion_site_symmetry_4
_geom_torsion_publ_flag
N22 C1 C2 O1 -58.6(3) . . . . ?
N12 C1 C2 O1 -179.9(3) . . . . ?
N32 C1 C2 O1 60.9(3) . . . . ?
O1 C3 C4 C6 -148.3(3) . . . 2_756 ?
O1 C3 C4 C5 36.2(4) . . . . ?
C6 C4 C5 C6 -1.4(6) 2_756 . . . ?
C3 C4 C5 C6 174.2(3) . . . . ?
C4 C5 C6 C4 1.4(6) . . . 2_756 ?
N12 C11 C12 C13 -0.7(4) . . . . ?
C11 C12 C13 N11 -0.4(5) . . . . ?
N22 C21 C22 C23 1.6(4) . . . . ?
C21 C22 C23 N21 -0.1(4) . . . . ?
N32 C31 C32 C33 -1.0(4) . . . . ?
C31 C32 C33 N31 -0.3(4) . . . . ?
N42 C41 C42 C43 -0.9(4) . . . . ?
C41 C42 C43 N41 0.1(5) . . . . ?
N52 C51 C52 C53 1.1(4) . . . . ?
C51 C52 C53 N51 0.3(5) . . . . ?
N62 C61 C62 C63 -2.2(4) . . . . ?
C61 C62 C63 N61 0.0(5) . . . . ?
N61 Ag1 N71 C71 115.0(19) 1_455 . . . ?
N21 Ag1 N71 C71 -21(2) . . . . ?
N11 Ag1 N71 C71 -112.1(19) . . . . ?
Ag1 N71 C71 C72 7(24) . . . . ?
N31 Ag2 N81 C81 127.9(17) . . . . ?
N51 Ag2 N81 C81 -16.2(18) . . . . ?
N41 Ag2 N81 C81 -105.0(17) . . . . ?
Ag2 N81 C81 C82 50(51) . . . . ?
N62 C101 C102 O2 60.1(3) . . . . ?
N52 C101 C102 O2 -59.0(3) . . . . ?
N42 C101 C102 O2 179.9(3) . . . . ?
O2 C103 C104 C106 -137.7(3) . . . . ?
O2 C103 C104 C105 47.2(5) . . . . ?
C106 C104 C105 C106 -1.1(6) . . . 2_865 ?
C103 C104 C105 C106 174.2(3) . . . 2_865 ?
C105 C104 C106 C105 1.1(6) . . . 2_865 ?
C103 C104 C106 C105 -174.2(3) . . . 2_865 ?
C12 C13 N11 N12 1.2(4) . . . . ?
C12 C13 N11 Ag1 -144.3(3) . . . . ?
N71 Ag1 N11 C13 -117.6(3) . . . . ?
N61 Ag1 N11 C13 30.3(3) 1_455 . . . ?
N21 Ag1 N11 C13 122.5(3) . . . . ?
N71 Ag1 N11 N12 102.6(3) . . . . ?
N61 Ag1 N11 N12 -109.5(2) 1_455 . . . ?
N21 Ag1 N11 N12 -17.4(2) . . . . ?
C12 C11 N12 N11 1.5(4) . . . . ?
C12 C11 N12 C1 171.9(3) . . . . ?
C13 N11 N12 C11 -1.7(4) . . . . ?
Ag1 N11 N12 C11 144.6(2) . . . . ?
C13 N11 N12 C1 -173.0(3) . . . . ?
Ag1 N11 N12 C1 -26.7(4) . . . . ?
N22 C1 N12 C11 -92.5(4) . . . . ?
N32 C1 N12 C11 149.0(3) . . . . ?
C2 C1 N12 C11 29.5(4) . . . . ?
N22 C1 N12 N11 77.2(4) . . . . ?
N32 C1 N12 N11 -41.4(4) . . . . ?
C2 C1 N12 N11 -160.9(3) . . . . ?
C22 C23 N21 N22 -1.5(4) . . . . ?
C22 C23 N21 Ag1 160.2(2) . . . . ?
N71 Ag1 N21 C23 118.2(3) . . . . ?
N61 Ag1 N21 C23 -31.5(3) 1_455 . . . ?
N11 Ag1 N21 C23 -129.3(3) . . . . ?
N71 Ag1 N21 N22 -84.0(3) . . . . ?
N61 Ag1 N21 N22 126.3(3) 1_455 . . . ?
N11 Ag1 N21 N22 28.5(3) . . . . ?
C22 C21 N22 N21 -2.7(4) . . . . ?
C22 C21 N22 C1 -165.0(3) . . . . ?
C23 N21 N22 C21 2.5(4) . . . . ?
Ag1 N21 N22 C21 -159.3(2) . . . . ?
C23 N21 N22 C1 166.6(3) . . . . ?
Ag1 N21 N22 C1 4.8(4) . . . . ?
N12 C1 N22 C21 98.1(4) . . . . ?
N32 C1 N22 C21 -143.3(3) . . . . ?
C2 C1 N22 C21 -23.3(5) . . . . ?
N12 C1 N22 N21 -63.0(4) . . . . ?
N32 C1 N22 N21 55.6(4) . . . . ?
C2 C1 N22 N21 175.6(3) . . . . ?
C32 C33 N31 N32 1.4(4) . . . . ?
C32 C33 N31 Ag2 -167.5(2) . . . . ?
N81 Ag2 N31 C33 136.3(3) . . . . ?
N51 Ag2 N31 C33 -71.6(3) . . . . ?
N41 Ag2 N31 C33 9.7(3) . . . . ?
N81 Ag2 N31 N32 -29.2(3) . . . . ?
N51 Ag2 N31 N32 122.9(3) . . . . ?
N41 Ag2 N31 N32 -155.8(3) . . . . ?
C32 C31 N32 N31 2.0(4) . . . . ?
C32 C31 N32 C1 170.3(3) . . . . ?
C33 N31 N32 C31 -2.1(4) . . . . ?
Ag2 N31 N32 C31 165.3(2) . . . . ?
C33 N31 N32 C1 -171.7(3) . . . . ?
Ag2 N31 N32 C1 -4.3(4) . . . . ?
N22 C1 N32 C31 27.7(4) . . . . ?
N12 C1 N32 C31 147.0(3) . . . . ?
C2 C1 N32 C31 -93.2(4) . . . . ?
N22 C1 N32 N31 -164.7(3) . . . . ?
N12 C1 N32 N31 -45.4(4) . . . . ?
C2 C1 N32 N31 74.5(3) . . . . ?
C42 C43 N41 N42 0.7(4) . . . . ?
C42 C43 N41 Ag2 -135.5(3) . . . . ?
N81 Ag2 N41 C43 -122.4(3) . . . . ?
N31 Ag2 N41 C43 11.3(3) . . . . ?
N51 Ag2 N41 C43 110.4(3) . . . . ?
N81 Ag2 N41 N42 107.9(2) . . . . ?
N31 Ag2 N41 N42 -118.4(2) . . . . ?
N51 Ag2 N41 N42 -19.3(2) . . . . ?
C42 C41 N42 N41 1.4(4) . . . . ?
C42 C41 N42 C101 164.7(3) . . . . ?
C43 N41 N42 C41 -1.3(4) . . . . ?
Ag2 N41 N42 C41 135.5(3) . . . . ?
C43 N41 N42 C101 -165.7(3) . . . . ?
Ag2 N41 N42 C101 -28.9(4) . . . . ?
N62 C101 N42 C41 159.0(3) . . . . ?
N52 C101 N42 C41 -82.6(4) . . . . ?
C102 C101 N42 C41 39.4(4) . . . . ?
N62 C101 N42 N41 -39.1(4) . . . . ?
N52 C101 N42 N41 79.2(4) . . . . ?
C102 C101 N42 N41 -158.8(3) . . . . ?
C52 C53 N51 N52 -1.5(4) . . . . ?
C52 C53 N51 Ag2 169.7(3) . . . . ?
N81 Ag2 N51 C53 124.8(3) . . . . ?
N31 Ag2 N51 C53 -24.3(3) . . . . ?
N41 Ag2 N51 C53 -131.6(3) . . . . ?
N81 Ag2 N51 N52 -65.7(3) . . . . ?
N31 Ag2 N51 N52 145.2(3) . . . . ?
N41 Ag2 N51 N52 37.9(3) . . . . ?
C52 C51 N52 N51 -2.1(4) . . . . ?
C52 C51 N52 C101 -162.4(3) . . . . ?
C53 N51 N52 C51 2.2(4) . . . . ?
Ag2 N51 N52 C51 -169.4(2) . . . . ?
C53 N51 N52 C101 164.4(3) . . . . ?
Ag2 N51 N52 C101 -7.2(4) . . . . ?
N62 C101 N52 C51 -139.1(3) . . . . ?
N42 C101 N52 C51 101.9(4) . . . . ?
C102 C101 N52 C51 -19.4(5) . . . . ?
N62 C101 N52 N51 62.0(4) . . . . ?
N42 C101 N52 N51 -57.0(4) . . . . ?
C102 C101 N52 N51 -178.4(3) . . . . ?
C62 C63 N61 N62 2.1(4) . . . . ?
C62 C63 N61 Ag1 179.3(3) . . . 1_655 ?
C62 C61 N62 N61 3.7(4) . . . . ?
C62 C61 N62 C101 163.6(3) . . . . ?
C63 N61 N62 C61 -3.6(4) . . . . ?
Ag1 N61 N62 C61 179.6(2) 1_655 . . . ?
C63 N61 N62 C101 -165.4(3) . . . . ?
Ag1 N61 N62 C101 17.8(4) 1_655 . . . ?
N52 C101 N62 C61 29.5(4) . . . . ?
N42 C101 N62 C61 148.5(3) . . . . ?
C102 C101 N62 C61 -91.4(4) . . . . ?
N52 C101 N62 N61 -171.9(3) . . . . ?
N42 C101 N62 N61 -52.9(4) . . . . ?
C102 C101 N62 N61 67.2(4) . . . . ?
C1 C2 O1 C3 -164.5(3) . . . . ?
C4 C3 O1 C2 75.1(4) . . . . ?
C101 C102 O2 C103 -168.9(3) . . . . ?
C104 C103 O2 C102 86.4(4) . . . . ?
C1SA O1SA C1SA C2SA 13(100) 2_657 . . . ?
